data_9015395
loop_
_publ_author_name
'Toumi, M.'
'Hlel, F.'
'Ben Chaabane, T.'
'Smiri, L.'
'Laligant, Y.'
'Emery, J.'

_publ_section_title
;
 X-ray powder structure determination of Li6 P6 O18 . 3(H2 O)
 _cod_database_code 1000489
;
_journal_name_full 'European Journal of Solid State and Inorganic Chemistry'
_journal_page_first 689
_journal_page_last 697
_journal_volume 45
_journal_year 1998
_chemical_formula_sum 'H2 Li2 O7 P2'
_space_group_IT_number 166
_symmetry_space_group_name_Hall '-R 3 2"'
_symmetry_space_group_name_H-M 'R -3 m :H'
_cell_angle_alpha 90
_cell_angle_beta 90
_cell_angle_gamma 120
_cell_length_a 15.7442
_cell_length_b 15.7442
_cell_length_c 12.5486
_cell_formula_units_Z 18
_cell_volume 2693.811
_database_code_amcsd 0012632
_exptl_crystal_density_diffrn 2.106
_cod_original_sg_symbol_H-M 'R -3 m'
_cod_original_formula_sum 'P2 O7 Li2 H2'
_cod_database_code 9015395
_amcsd_formula_title 'H6 Li6 O21 P6'

loop_
_space_group_symop_operation_xyz
x,y,z
2/3+x,1/3+y,1/3+z
1/3+x,2/3+y,2/3+z
x,x-y,z
2/3+x,1/3+x-y,1/3+z
1/3+x,2/3+x-y,2/3+z
y,x,-z
2/3+y,1/3+x,1/3-z
1/3+y,2/3+x,2/3-z
-x+y,y,z
2/3-x+y,1/3+y,1/3+z
1/3-x+y,2/3+y,2/3+z
-x,-x+y,-z
2/3-x,1/3-x+y,1/3-z
1/3-x,2/3-x+y,2/3-z
-y,-x,z
2/3-y,1/3-x,1/3+z
1/3-y,2/3-x,2/3+z
x-y,-y,-z
2/3+x-y,1/3-y,1/3-z
1/3+x-y,2/3-y,2/3-z
y,-x+y,-z
2/3+y,1/3-x+y,1/3-z
1/3+y,2/3-x+y,2/3-z
-x+y,-x,z
2/3-x+y,1/3-x,1/3+z
1/3-x+y,2/3-x,2/3+z
-x,-y,-z
2/3-x,1/3-y,1/3-z
1/3-x,2/3-y,2/3-z
-y,x-y,z
2/3-y,1/3+x-y,1/3+z
1/3-y,2/3+x-y,2/3+z
x-y,x,-z
2/3+x-y,1/3+x,1/3-z
1/3+x-y,2/3+x,2/3-z

loop_
_atom_site_label
_atom_site_fract_x
_atom_site_fract_y
_atom_site_fract_z
P1 0.47840 0.33220 0.03430
O1 0.45670 0.35990 0.14270
O2 0.70930 0.59590 -0.05080
O3 0.57340 0.42660 -0.01650
O4 0.25950 0.74050 0.93870
O5 0.23410 0.76590 0.69050
Li1 0.30800 0.00000 0.50000
Li2 0.18990 0.81010 0.58260
H1 0.17000 0.72000 0.74000

loop_
_cod_related_entry_id
_cod_related_entry_database
_cod_related_entry_code
1 AMCSD 0012632

_cod_duplicate_entry 1000489
